data_4065923
loop_
_publ_author_name
'Padilla, Rosa'
'Salazar, Ver\'onica'
'Paneque, Margarita'
'Alvarado-Rodr\'iguez, Jos\'e G.'
'Tamariz, Joaqu\'in'
'Pacheco-Cuvas, H\'ector'
'Vattier, Florencia'

_publ_section_title
;
 Mild Oxidation of C&#x2212;C Bonds of Benzoiridacycles
;
_journal_issue 12
_journal_name_full Organometallics
_journal_page_first 2835
_journal_paper_doi 10.1021/om100196h
_journal_volume 29
_journal_year 2010
_chemical_formula_sum 'C45 H62 B Ir N6 O9'
_chemical_formula_weight 1034.02
_chemical_melting_point 430
_chemical_name_systematic
;

 ?

;
_space_group_IT_number 14
_symmetry_cell_setting monoclinic
_symmetry_space_group_name_Hall '-P 2yn'
_symmetry_space_group_name_H-M 'P 1 21/n 1'
_atom_sites_solution_hydrogens geom
_atom_sites_solution_primary direct
_atom_sites_solution_secondary difmap
_audit_creation_method SHELXL-97
_cell_angle_alpha 90.00
_cell_angle_beta 103.757(2)
_cell_angle_gamma 90.00
_cell_formula_units_Z 4
_cell_length_a 19.7327(12)
_cell_length_b 11.3114(7)
_cell_length_c 22.4636(14)
_cell_measurement_reflns_used 5606
_cell_measurement_temperature 296(2)
_cell_measurement_theta_max 23.25
_cell_measurement_theta_min 1.57
_cell_volume 4870.1(5)
_computing_cell_refinement 'Bruker SMART'
_computing_data_collection 'Bruker SMART'
_computing_data_reduction 'Bruker SHELXTL'
_computing_molecular_graphics 'Bruker SHELXTL'
_computing_publication_material 'Bruker SHELXTL'
_computing_structure_refinement 'SHELXL-97 (Sheldrick, 1997)'
_computing_structure_solution 'SHELXS-97 (Sheldrick, 1990)'
_diffrn_ambient_temperature 296(2)
_diffrn_measured_fraction_theta_full 0.997
_diffrn_measured_fraction_theta_max 0.997
_diffrn_measurement_device_type 'CCD area detector'
_diffrn_measurement_method 'phi and omega scans'
_diffrn_radiation_monochromator graphite
_diffrn_radiation_source 'fine-focus sealed tube'
_diffrn_radiation_type MoK\a
_diffrn_radiation_wavelength 0.71073
_diffrn_reflns_av_R_equivalents 0.0973
_diffrn_reflns_av_sigmaI/netI 0.0718
_diffrn_reflns_limit_h_max 21
_diffrn_reflns_limit_h_min -16
_diffrn_reflns_limit_k_max 12
_diffrn_reflns_limit_k_min -12
_diffrn_reflns_limit_l_max 24
_diffrn_reflns_limit_l_min -24
_diffrn_reflns_number 24437
_diffrn_reflns_theta_full 23.25
_diffrn_reflns_theta_max 23.25
_diffrn_reflns_theta_min 1.57
_exptl_absorpt_coefficient_mu 2.799
_exptl_absorpt_correction_T_max 0.6954
_exptl_absorpt_correction_T_min 0.1873
_exptl_absorpt_correction_type psi-scan
_exptl_absorpt_process_details 'XPREP Ver. 5.1'
_exptl_crystal_colour RED
_exptl_crystal_density_diffrn 1.410
_exptl_crystal_density_method 'not measured'
_exptl_crystal_description PLATE
_exptl_crystal_F_000 2112
_exptl_crystal_size_max 0.90
_exptl_crystal_size_mid 0.59
_exptl_crystal_size_min 0.14
_refine_diff_density_max 1.599
_refine_diff_density_min -0.730
_refine_diff_density_rms 0.113
_refine_ls_extinction_coef 0.00032(8)
_refine_ls_extinction_expression Fc^*^=kFc[1+0.001xFc^2^\l^3^/sin(2\q)]^-1/4^
_refine_ls_extinction_method SHELXL
_refine_ls_goodness_of_fit_ref 0.998
_refine_ls_hydrogen_treatment constr
_refine_ls_matrix_type full
_refine_ls_number_parameters 578
_refine_ls_number_reflns 6979
_refine_ls_number_restraints 0
_refine_ls_restrained_S_all 0.998
_refine_ls_R_factor_all 0.0565
_refine_ls_R_factor_gt 0.0428
_refine_ls_shift/su_max 0.124
_refine_ls_shift/su_mean 0.001
_refine_ls_structure_factor_coef Fsqd
_refine_ls_weighting_details 'calc w=1/[\s^2^(Fo^2^)+(0.0550P)^2^+0.0000P] where P=(Fo^2^+2Fc^2^)/3'
_refine_ls_weighting_scheme calc
_refine_ls_wR_factor_gt 0.0956
_refine_ls_wR_factor_ref 0.1021
_reflns_number_gt 5606
_reflns_number_total 6979
_reflns_threshold_expression >2sigma(I)
_cod_data_source_file om100196h_si_003.cif
_cod_data_source_block mm015m-compound4b
_cod_depositor_comments
;
The following automatic conversions were performed:

'_symmetry_cell_setting' value 'Monoclinic' changed to 'monoclinic'
according to /home/saulius/struct/CIF-dictionaries/cif_core.dic
dictionary named 'cif_core.dic' version 2.4.1 from
2010-06-29.

'_exptl_absorpt_correction_type' value 'Psi-scan'
changed to 'psi-scan' according to
/home/saulius/struct/CIF-dictionaries/cif_core.dic dictionary named
'cif_core.dic' version 2.4.1 from 2010-06-29.

Automatic conversion script
Id: cif_fix_values 1715 2011-07-08 13:25:40Z adriana 
;
_cod_original_sg_symbol_H-M P2(1)/n
_cod_database_code 4065923

loop_
_symmetry_equiv_pos_as_xyz
'x, y, z'
'-x+1/2, y+1/2, -z+1/2'
'-x, -y, -z'
'x-1/2, -y-1/2, z-1/2'

loop_
_atom_site_label
_atom_site_type_symbol
_atom_site_fract_x
_atom_site_fract_y
_atom_site_fract_z
_atom_site_U_iso_or_equiv
_atom_site_adp_type
_atom_site_occupancy
_atom_site_symmetry_multiplicity
_atom_site_calc_flag
_atom_site_refinement_flags
Ir1 Ir 0.783375(12) -0.01928(2) 0.583871(10) 0.03880(12) Uani 1 1 d .
B1 B 0.8734(4) -0.1956(7) 0.6788(4) 0.0522(19) Uani 1 1 d .
H1 H 0.9010 -0.2488 0.7097 0.063 Uiso 1 1 calc R
N1 N 0.8815(3) -0.0998(4) 0.5806(2) 0.0454(12) Uani 1 1 d .
N2 N 0.9153(3) -0.1624(4) 0.6322(2) 0.0462(12) Uani 1 1 d .
N3 N 0.8179(2) 0.0047(4) 0.6764(2) 0.0357(11) Uani 1 1 d .
N4 N 0.8549(2) -0.0841(4) 0.7099(2) 0.0420(12) Uani 1 1 d .
N5 N 0.7573(3) -0.1957(4) 0.6033(2) 0.0452(12) Uani 1 1 d .
N6 N 0.8061(3) -0.2579(4) 0.6452(2) 0.0473(13) Uani 1 1 d .
O1 O 0.6300(2) 0.3125(4) 0.44970(19) 0.0556(12) Uani 1 1 d .
O2 O 0.6120(3) 0.1602(4) 0.3826(2) 0.0676(14) Uani 1 1 d .
O3 O 0.6440(3) -0.0965(5) 0.3742(2) 0.0891(18) Uani 1 1 d .
O4 O 0.7345(3) 0.0175(4) 0.3635(2) 0.0666(14) Uani 1 1 d .
O5 O 0.7472(2) -0.0521(4) 0.49216(18) 0.0423(10) Uani 1 1 d .
O6 O 0.7626(3) 0.2919(4) 0.4166(2) 0.0640(13) Uani 1 1 d .
O7 O 0.8132(2) 0.3816(3) 0.50616(18) 0.0475(10) Uani 1 1 d .
O8 O 0.9199(2) 0.1794(4) 0.5424(2) 0.0549(11) Uani 1 1 d .
O9 O 0.8973(2) 0.2246(4) 0.63345(18) 0.0467(10) Uani 1 1 d .
C1 C 0.9237(3) -0.1065(5) 0.5407(3) 0.0507(16) Uani 1 1 d .
C2 C 0.9825(3) -0.1694(6) 0.5669(3) 0.0528(17) Uani 1 1 d .
H2 H 1.0194 -0.1864 0.5491 0.063 Uiso 1 1 calc R
C3 C 0.9771(3) -0.2024(6) 0.6238(3) 0.0534(17) Uani 1 1 d .
C4 C 0.9004(4) -0.0615(7) 0.4772(3) 0.0588(17) Uani 1 1 d .
H4A H 0.9395 -0.0589 0.4586 0.088 Uiso 1 1 calc R
H4B H 0.8815 0.0165 0.4778 0.088 Uiso 1 1 calc R
H4C H 0.8653 -0.1131 0.4540 0.088 Uiso 1 1 calc R
C5 C 1.0259(4) -0.2715(7) 0.6729(4) 0.082(3) Uani 1 1 d .
H5A H 1.0286 -0.2347 0.7119 0.123 Uiso 1 1 calc R
H5B H 1.0714 -0.2730 0.6646 0.123 Uiso 1 1 calc R
H5C H 1.0089 -0.3508 0.6736 0.123 Uiso 1 1 calc R
C6 C 0.8094(3) 0.0930(5) 0.7146(3) 0.0458(15) Uani 1 1 d .
C7 C 0.8416(3) 0.0575(6) 0.7728(3) 0.0522(16) Uani 1 1 d .
H7 H 0.8443 0.1014 0.8083 0.063 Uiso 1 1 calc R
C8 C 0.8691(3) -0.0524(6) 0.7701(3) 0.0486(16) Uani 1 1 d .
C9 C 0.7722(3) 0.2057(6) 0.6956(3) 0.0541(17) Uani 1 1 d .
H9A H 0.7669 0.2169 0.6523 0.081 Uiso 1 1 calc R
H9B H 0.7987 0.2700 0.7175 0.081 Uiso 1 1 calc R
H9C H 0.7271 0.2031 0.7046 0.081 Uiso 1 1 calc R
C10 C 0.9077(4) -0.1337(7) 0.8194(3) 0.066(2) Uani 1 1 d .
H10A H 0.9546 -0.1441 0.8151 0.099 Uiso 1 1 calc R
H10B H 0.8846 -0.2089 0.8159 0.099 Uiso 1 1 calc R
H10C H 0.9087 -0.1000 0.8589 0.099 Uiso 1 1 calc R
C11 C 0.7065(3) -0.2697(5) 0.5764(3) 0.0514(16) Uani 1 1 d .
C12 C 0.7230(4) -0.3810(6) 0.6004(3) 0.0579(18) Uani 1 1 d .
H12 H 0.6969 -0.4494 0.5894 0.069 Uiso 1 1 calc R
C13 C 0.7848(4) -0.3721(5) 0.6434(3) 0.0562(18) Uani 1 1 d .
C14 C 0.6433(4) -0.2329(6) 0.5274(3) 0.063(2) Uani 1 1 d .
H14A H 0.6239 -0.1620 0.5400 0.095 Uiso 1 1 calc R
H14B H 0.6090 -0.2948 0.5214 0.095 Uiso 1 1 calc R
H14C H 0.6569 -0.2185 0.4897 0.095 Uiso 1 1 calc R
C15 C 0.8267(5) -0.4662(6) 0.6828(4) 0.080(2) Uani 1 1 d .
H15A H 0.8727 -0.4368 0.7007 0.120 Uiso 1 1 calc R
H15B H 0.8299 -0.5345 0.6582 0.120 Uiso 1 1 calc R
H15C H 0.8042 -0.4877 0.7148 0.120 Uiso 1 1 calc R
C16 C 0.6861(3) 0.0383(5) 0.5838(3) 0.0408(14) Uani 1 1 d .
C17 C 0.6491(3) 0.1026(5) 0.5327(3) 0.0438(15) Uani 1 1 d .
C18 C 0.5795(3) 0.1253(7) 0.5257(3) 0.0597(19) Uani 1 1 d .
H18 H 0.5548 0.1635 0.4905 0.072 Uiso 1 1 calc R
C19 C 0.5448(4) 0.0916(7) 0.5708(4) 0.068(2) Uani 1 1 d .
H19 H 0.4978 0.1087 0.5661 0.082 Uiso 1 1 calc R
C20 C 0.5813(4) 0.0333(7) 0.6217(4) 0.0626(19) Uani 1 1 d .
H20 H 0.5591 0.0113 0.6522 0.075 Uiso 1 1 calc R
C21 C 0.6517(4) 0.0067(5) 0.6282(3) 0.0513(16) Uani 1 1 d .
H21 H 0.6759 -0.0331 0.6630 0.062 Uiso 1 1 calc R
C22 C 0.6893(3) 0.1357(5) 0.4828(3) 0.0485(16) Uani 1 1 d .
C23 C 0.6406(3) 0.2038(6) 0.4310(3) 0.0543(17) Uani 1 1 d .
C24 C 0.5805(4) 0.3948(7) 0.4080(3) 0.067(2) Uani 1 1 d .
C25 C 0.5840(6) 0.5029(7) 0.4479(4) 0.099(4) Uani 1 1 d .
H25A H 0.6311 0.5320 0.4588 0.148 Uiso 1 1 calc R
H25B H 0.5695 0.4826 0.4845 0.148 Uiso 1 1 calc R
H25C H 0.5538 0.5630 0.4260 0.148 Uiso 1 1 calc R
C26 C 0.5058(4) 0.3418(7) 0.3975(4) 0.085(3) Uani 1 1 d .
H26A H 0.4720 0.4013 0.3806 0.128 Uiso 1 1 calc R
H26B H 0.4981 0.3148 0.4359 0.128 Uiso 1 1 calc R
H26C H 0.5013 0.2765 0.3695 0.128 Uiso 1 1 calc R
C27 C 0.6035(5) 0.4153(8) 0.3507(4) 0.084(3) Uani 1 1 d .
H27A H 0.6505 0.4444 0.3605 0.125 Uiso 1 1 calc R
H27B H 0.5734 0.4724 0.3260 0.125 Uiso 1 1 calc R
H27C H 0.6014 0.3424 0.3285 0.125 Uiso 1 1 calc R
C28 C 0.7097(4) 0.0153(6) 0.4579(3) 0.0482(16) Uani 1 1 d .
C29 C 0.6887(4) -0.0268(7) 0.3929(3) 0.0593(18) Uani 1 1 d .
C30 C 0.7316(6) -0.0095(9) 0.2978(4) 0.090(3) Uani 1 1 d .
C31 C 0.7418(8) -0.1380(11) 0.2912(5) 0.163(6) Uani 1 1 d .
H31A H 0.7760 -0.1665 0.3260 0.244 Uiso 1 1 calc R
H31B H 0.7575 -0.1525 0.2546 0.244 Uiso 1 1 calc R
H31C H 0.6984 -0.1784 0.2886 0.244 Uiso 1 1 calc R
C32 C 0.6652(7) 0.0368(12) 0.2588(4) 0.140(5) Uani 1 1 d .
H32A H 0.6265 -0.0025 0.2693 0.211 Uiso 1 1 calc R
H32B H 0.6641 0.0224 0.2165 0.211 Uiso 1 1 calc R
H32C H 0.6621 0.1202 0.2655 0.211 Uiso 1 1 calc R
C33 C 0.7951(7) 0.0610(12) 0.2893(5) 0.138(4) Uani 1 1 d .
H33A H 0.7875 0.1437 0.2946 0.206 Uiso 1 1 calc R
H33B H 0.8016 0.0475 0.2488 0.206 Uiso 1 1 calc R
H33C H 0.8359 0.0357 0.3190 0.206 Uiso 1 1 calc R
C34 C 0.7598(3) 0.1973(5) 0.5103(3) 0.0405(14) Uani 1 1 d .
C35 C 0.8062(3) 0.1444(5) 0.5560(2) 0.0364(13) Uani 1 1 d .
C36 C 0.7778(3) 0.2952(5) 0.4720(3) 0.0439(15) Uani 1 1 d .
C37 C 0.8453(4) 0.4789(5) 0.4766(3) 0.0512(16) Uani 1 1 d .
C38 C 0.8818(5) 0.5539(7) 0.5305(4) 0.084(3) Uani 1 1 d .
H38A H 0.9144 0.5059 0.5590 0.127 Uiso 1 1 calc R
H38B H 0.8479 0.5861 0.5504 0.127 Uiso 1 1 calc R
H38C H 0.9063 0.6172 0.5163 0.127 Uiso 1 1 calc R
C39 C 0.8966(5) 0.4275(8) 0.4448(4) 0.088(3) Uani 1 1 d .
H39A H 0.9315 0.3844 0.4738 0.131 Uiso 1 1 calc R
H39B H 0.9184 0.4899 0.4272 0.131 Uiso 1 1 calc R
H39C H 0.8730 0.3749 0.4130 0.131 Uiso 1 1 calc R
C40 C 0.7891(5) 0.5508(8) 0.4334(4) 0.096(3) Uani 1 1 d .
H40A H 0.8085 0.6246 0.4244 0.144 Uiso 1 1 calc R
H40B H 0.7514 0.5657 0.4526 0.144 Uiso 1 1 calc R
H40C H 0.7721 0.5075 0.3961 0.144 Uiso 1 1 calc R
C41 C 0.8795(3) 0.1863(5) 0.5748(3) 0.0416(14) Uani 1 1 d .
C42 C 0.9717(3) 0.2366(6) 0.6666(3) 0.0523(17) Uani 1 1 d .
C43 C 1.0038(4) 0.1138(7) 0.6729(4) 0.080(2) Uani 1 1 d .
H43A H 0.9776 0.0629 0.6933 0.120 Uiso 1 1 calc R
H43B H 1.0512 0.1183 0.6965 0.120 Uiso 1 1 calc R
H43C H 1.0029 0.0827 0.6330 0.120 Uiso 1 1 calc R
C44 C 0.9665(4) 0.2824(7) 0.7286(3) 0.072(2) Uani 1 1 d .
H44A H 0.9463 0.3601 0.7240 0.108 Uiso 1 1 calc R
H44B H 1.0123 0.2859 0.7554 0.108 Uiso 1 1 calc R
H44C H 0.9376 0.2304 0.7456 0.108 Uiso 1 1 calc R
C45 C 1.0115(4) 0.3218(8) 0.6345(4) 0.088(3) Uani 1 1 d .
H45A H 1.0127 0.2907 0.5950 0.133 Uiso 1 1 calc R
H45B H 1.0583 0.3311 0.6588 0.133 Uiso 1 1 calc R
H45C H 0.9885 0.3972 0.6295 0.133 Uiso 1 1 calc R

loop_
_atom_site_aniso_label
_atom_site_aniso_U_11
_atom_site_aniso_U_22
_atom_site_aniso_U_33
_atom_site_aniso_U_23
_atom_site_aniso_U_13
_atom_site_aniso_U_12
Ir1 0.03847(16) 0.03641(16) 0.04278(16) 0.00110(10) 0.01219(10) -0.00170(10)
B1 0.053(5) 0.043(4) 0.060(5) 0.013(3) 0.013(4) 0.006(3)
N1 0.049(3) 0.043(3) 0.047(3) 0.003(2) 0.018(3) 0.004(2)
N2 0.045(3) 0.045(3) 0.052(3) 0.004(2) 0.020(3) 0.003(2)
N3 0.036(3) 0.036(3) 0.034(2) -0.004(2) 0.006(2) -0.002(2)
N4 0.044(3) 0.042(3) 0.040(3) 0.008(2) 0.012(2) 0.001(2)
N5 0.053(3) 0.031(3) 0.054(3) 0.000(2) 0.019(3) -0.006(2)
N6 0.055(3) 0.043(3) 0.047(3) 0.004(2) 0.017(3) 0.002(3)
O1 0.050(3) 0.056(3) 0.052(3) -0.003(2) -0.006(2) 0.007(2)
O2 0.067(3) 0.071(3) 0.053(3) -0.013(2) -0.009(3) 0.005(3)
O3 0.103(4) 0.080(4) 0.076(4) -0.022(3) 0.004(3) -0.034(4)
O4 0.080(4) 0.076(3) 0.042(3) -0.006(2) 0.009(3) 0.008(3)
O5 0.038(2) 0.049(2) 0.037(2) -0.0018(19) 0.0051(19) -0.001(2)
O6 0.077(3) 0.065(3) 0.043(3) 0.005(2) 0.000(2) -0.011(3)
O7 0.057(3) 0.038(2) 0.049(2) 0.0025(19) 0.015(2) -0.009(2)
O8 0.044(3) 0.071(3) 0.054(3) -0.004(2) 0.019(2) -0.007(2)
O9 0.037(2) 0.055(3) 0.046(3) -0.0006(19) 0.006(2) -0.0080(19)
C1 0.055(4) 0.040(4) 0.061(4) -0.001(3) 0.024(4) -0.005(3)
C2 0.046(4) 0.050(4) 0.074(5) 0.000(3) 0.036(3) 0.004(3)
C3 0.045(4) 0.042(4) 0.076(5) 0.004(3) 0.020(3) 0.003(3)
C4 0.058(4) 0.066(4) 0.059(4) 0.000(3) 0.028(4) -0.001(4)
C5 0.062(5) 0.078(6) 0.104(7) 0.015(5) 0.016(5) 0.022(4)
C6 0.039(3) 0.049(4) 0.053(4) -0.005(3) 0.017(3) -0.006(3)
C7 0.050(4) 0.064(4) 0.043(4) -0.007(3) 0.013(3) -0.010(3)
C8 0.042(4) 0.057(4) 0.049(4) 0.008(3) 0.014(3) -0.006(3)
C9 0.056(4) 0.050(4) 0.060(4) -0.010(3) 0.022(3) 0.001(3)
C10 0.070(5) 0.073(5) 0.050(4) 0.004(3) 0.004(4) -0.008(4)
C11 0.057(4) 0.040(4) 0.063(4) -0.005(3) 0.025(4) -0.011(3)
C12 0.069(5) 0.046(4) 0.064(4) -0.006(3) 0.026(4) -0.016(3)
C13 0.077(5) 0.036(4) 0.065(4) 0.007(3) 0.035(4) -0.004(3)
C14 0.056(4) 0.057(4) 0.075(5) -0.004(4) 0.012(4) -0.020(3)
C15 0.100(7) 0.049(5) 0.092(6) 0.019(4) 0.025(5) 0.012(4)
C16 0.034(3) 0.040(3) 0.050(4) -0.005(3) 0.012(3) -0.003(3)
C17 0.039(4) 0.042(3) 0.050(4) -0.007(3) 0.010(3) -0.004(3)
C18 0.036(4) 0.070(5) 0.074(5) -0.002(4) 0.014(4) 0.002(3)
C19 0.039(4) 0.081(6) 0.085(5) -0.010(4) 0.019(4) 0.000(4)
C20 0.045(4) 0.076(5) 0.073(5) -0.014(4) 0.026(4) -0.010(4)
C21 0.052(4) 0.049(4) 0.055(4) -0.003(3) 0.019(3) -0.007(3)
C22 0.044(4) 0.046(4) 0.051(4) -0.006(3) 0.002(3) -0.006(3)
C23 0.046(4) 0.055(4) 0.057(4) 0.004(3) 0.001(3) 0.000(3)
C24 0.065(5) 0.061(5) 0.064(5) 0.003(4) -0.009(4) 0.011(4)
C25 0.115(8) 0.059(5) 0.094(6) -0.021(4) -0.031(6) 0.030(5)
C26 0.060(5) 0.076(6) 0.105(7) 0.000(5) -0.011(5) 0.011(4)
C27 0.087(6) 0.079(6) 0.071(5) 0.016(4) -0.010(5) 0.001(5)
C28 0.050(4) 0.045(4) 0.052(4) -0.012(3) 0.016(3) -0.017(3)
C29 0.064(5) 0.058(4) 0.053(4) 0.001(4) 0.008(4) 0.006(4)
C30 0.119(8) 0.098(7) 0.059(5) 0.001(4) 0.035(5) 0.024(6)
C31 0.267(18) 0.122(10) 0.116(9) -0.042(8) 0.079(11) 0.035(11)
C32 0.156(12) 0.209(14) 0.052(5) 0.021(7) 0.016(6) 0.065(10)
C33 0.171(13) 0.159(11) 0.100(8) 0.013(8) 0.067(8) 0.028(10)
C34 0.045(4) 0.040(3) 0.036(3) -0.003(3) 0.008(3) -0.004(3)
C35 0.038(3) 0.034(3) 0.039(3) -0.001(2) 0.012(3) -0.002(2)
C36 0.044(4) 0.041(4) 0.046(4) 0.001(3) 0.007(3) 0.001(3)
C37 0.053(4) 0.044(4) 0.061(4) 0.009(3) 0.023(3) -0.006(3)
C38 0.102(7) 0.056(5) 0.096(6) -0.012(4) 0.025(5) -0.034(5)
C39 0.096(6) 0.068(5) 0.122(7) 0.007(5) 0.071(6) -0.007(5)
C40 0.091(7) 0.067(5) 0.121(7) 0.047(5) 0.007(6) -0.005(5)
C41 0.040(4) 0.035(3) 0.047(4) 0.007(3) 0.004(3) -0.001(3)
C42 0.040(4) 0.059(4) 0.053(4) 0.003(3) 0.002(3) -0.006(3)
C43 0.070(5) 0.075(5) 0.081(5) 0.000(4) -0.010(4) 0.015(4)
C44 0.060(5) 0.094(6) 0.053(4) -0.014(4) -0.004(4) -0.004(4)
C45 0.055(5) 0.112(7) 0.085(6) 0.026(5) -0.010(4) -0.046(5)

loop_
_atom_type_symbol
_atom_type_description
_atom_type_scat_dispersion_real
_atom_type_scat_dispersion_imag
_atom_type_scat_source
C C 0.0033 0.0016 'International Tables Vol C Tables 4.2.6.8 and 6.1.1.4'
H H 0.0000 0.0000 'International Tables Vol C Tables 4.2.6.8 and 6.1.1.4'
B B 0.0013 0.0007 'International Tables Vol C Tables 4.2.6.8 and 6.1.1.4'
N N 0.0061 0.0033 'International Tables Vol C Tables 4.2.6.8 and 6.1.1.4'
O O 0.0106 0.0060 'International Tables Vol C Tables 4.2.6.8 and 6.1.1.4'
Ir Ir -1.4442 7.9887 'International Tables Vol C Tables 4.2.6.8 and 6.1.1.4'

loop_
_geom_angle_atom_site_label_1
_geom_angle_atom_site_label_2
_geom_angle_atom_site_label_3
_geom_angle
C16 Ir1 C35 89.2(2)
C16 Ir1 N3 92.6(2)
C35 Ir1 N3 98.46(19)
C16 Ir1 O5 87.4(2)
C35 Ir1 O5 84.56(19)
N3 Ir1 O5 176.97(17)
C16 Ir1 N5 91.5(2)
C35 Ir1 N5 174.0(2)
N3 Ir1 N5 87.40(18)
O5 Ir1 N5 89.57(18)
C16 Ir1 N1 173.5(2)
C35 Ir1 N1 96.1(2)
N3 Ir1 N1 90.33(18)
O5 Ir1 N1 89.41(17)
N5 Ir1 N1 82.73(19)
N2 B1 N4 109.7(5)
N2 B1 N6 108.9(6)
N4 B1 N6 109.3(6)
C1 N1 N2 105.9(5)
C1 N1 Ir1 137.7(4)
N2 N1 Ir1 116.4(4)
C3 N2 N1 108.8(5)
C3 N2 B1 131.7(5)
N1 N2 B1 117.9(5)
C6 N3 N4 109.0(4)
C6 N3 Ir1 132.9(4)
N4 N3 Ir1 118.0(3)
N3 N4 C8 108.2(5)
N3 N4 B1 120.9(5)
C8 N4 B1 131.0(5)
C11 N5 N6 108.5(5)
C11 N5 Ir1 133.3(4)
N6 N5 Ir1 117.2(4)
C13 N6 N5 107.9(5)
C13 N6 B1 132.7(6)
N5 N6 B1 119.1(5)
C23 O1 C24 120.2(5)
C29 O4 C30 122.6(7)
C28 O5 Ir1 122.8(4)
C36 O7 C37 120.1(5)
C41 O9 C42 121.0(5)
N1 C1 C2 109.5(6)
N1 C1 C4 121.1(6)
C2 C1 C4 129.0(6)
C3 C2 C1 107.4(6)
N2 C3 C2 108.3(6)
N2 C3 C5 120.8(7)
C2 C3 C5 130.9(7)
N3 C6 C7 106.9(6)
N3 C6 C9 125.4(6)
C7 C6 C9 127.7(6)
C8 C7 C6 108.9(6)
N4 C8 C7 107.0(5)
N4 C8 C10 121.3(6)
C7 C8 C10 131.6(6)
N5 C11 C12 108.2(6)
N5 C11 C14 123.9(6)
C12 C11 C14 127.9(6)
C13 C12 C11 107.3(6)
N6 C13 C12 107.9(6)
N6 C13 C15 122.4(7)
C12 C13 C15 129.7(6)
C21 C16 C17 118.2(6)
C21 C16 Ir1 123.0(5)
C17 C16 Ir1 118.4(4)
C18 C17 C16 120.3(6)
C18 C17 C22 122.6(6)
C16 C17 C22 117.0(5)
C17 C18 C19 120.9(7)
C20 C19 C18 119.0(7)
C19 C20 C21 120.3(7)
C16 C21 C20 121.2(7)
C23 C22 C34 114.8(5)
C23 C22 C28 109.6(5)
C34 C22 C28 104.6(5)
C23 C22 C17 109.3(5)
C34 C22 C17 112.5(5)
C28 C22 C17 105.4(5)
O2 C23 O1 125.9(6)
O2 C23 C22 123.8(6)
O1 C23 C22 110.0(5)
C27 C24 O1 110.5(6)
C27 C24 C25 114.1(8)
O1 C24 C25 101.6(5)
C27 C24 C26 113.7(6)
O1 C24 C26 107.9(6)
C25 C24 C26 108.1(8)
O5 C28 C29 114.0(6)
O5 C28 C22 119.7(5)
C29 C28 C22 126.2(6)
O3 C29 O4 127.6(7)
O3 C29 C28 124.6(8)
O4 C29 C28 107.4(6)
C31 C30 C32 114.1(11)
C31 C30 O4 109.0(8)
C32 C30 O4 109.4(8)
C31 C30 C33 111.3(10)
C32 C30 C33 112.0(10)
O4 C30 C33 100.2(8)
C35 C34 C36 123.9(5)
C35 C34 C22 119.3(5)
C36 C34 C22 114.8(5)
C34 C35 C41 121.1(5)
C34 C35 Ir1 118.6(4)
C41 C35 Ir1 118.3(4)
O6 C36 O7 125.6(6)
O6 C36 C34 122.3(5)
O7 C36 C34 112.1(5)
C39 C37 O7 109.4(5)
C39 C37 C38 110.7(7)
O7 C37 C38 103.1(5)
C39 C37 C40 112.3(7)
O7 C37 C40 110.7(6)
C38 C37 C40 110.2(7)
O8 C41 O9 123.7(5)
O8 C41 C35 123.2(6)
O9 C41 C35 113.0(6)
O9 C42 C44 102.6(5)
O9 C42 C43 107.7(5)
C44 C42 C43 110.2(6)
O9 C42 C45 112.2(5)
C44 C42 C45 111.9(7)
C43 C42 C45 111.8(7)

loop_
_geom_bond_atom_site_label_1
_geom_bond_atom_site_label_2
_geom_bond_distance
Ir1 C16 2.026(6)
Ir1 C35 2.039(5)
Ir1 N3 2.045(4)
Ir1 O5 2.048(4)
Ir1 N5 2.131(5)
Ir1 N1 2.156(5)
B1 N2 1.526(9)
B1 N4 1.527(9)
B1 N6 1.534(9)
N1 C1 1.363(8)
N1 N2 1.388(7)
N2 C3 1.357(8)
N3 C6 1.353(7)
N3 N4 1.359(6)
N4 C8 1.364(8)
N5 C11 1.336(8)
N5 N6 1.370(7)
N6 C13 1.356(8)
O1 C23 1.332(8)
O1 C24 1.503(8)
O2 C23 1.205(7)
O3 C29 1.182(9)
O4 C29 1.338(10)
O4 C30 1.493(10)
O5 C28 1.204(8)
O6 C36 1.211(7)
O7 C36 1.332(7)
O7 C37 1.502(7)
O8 C41 1.204(7)
O9 C41 1.351(7)
O9 C42 1.485(7)
C1 C2 1.369(9)
C1 C4 1.481(9)
C2 C3 1.360(9)
C3 C5 1.499(10)
C6 C7 1.370(8)
C6 C9 1.482(9)
C7 C8 1.364(10)
C8 C10 1.500(9)
C11 C12 1.377(9)
C11 C14 1.512(9)
C12 C13 1.368(9)
C13 C15 1.501(10)
C16 C21 1.380(9)
C16 C17 1.408(8)
C17 C18 1.369(9)
C17 C22 1.566(9)
C18 C19 1.403(10)
C19 C20 1.368(10)
C20 C21 1.394(10)
C22 C23 1.530(8)
C22 C34 1.547(8)
C22 C28 1.561(9)
C24 C27 1.481(11)
C24 C25 1.508(10)
C24 C26 1.556(11)
C28 C29 1.499(10)
C30 C31 1.481(13)
C30 C32 1.487(14)
C30 C33 1.535(16)
C34 C35 1.343(8)
C34 C36 1.495(9)
C35 C41 1.485(8)
C37 C39 1.488(10)
C37 C38 1.514(10)
C37 C40 1.522(10)
C42 C44 1.512(9)
C42 C43 1.518(10)
C42 C45 1.528(9)

loop_
_geom_torsion_atom_site_label_1
_geom_torsion_atom_site_label_2
_geom_torsion_atom_site_label_3
_geom_torsion_atom_site_label_4
_geom_torsion
C16 Ir1 N1 C1 97.0(19)
C35 Ir1 N1 C1 -48.2(6)
N3 Ir1 N1 C1 -146.8(6)
O5 Ir1 N1 C1 36.2(6)
N5 Ir1 N1 C1 125.9(6)
C16 Ir1 N1 N2 -84.5(19)
C35 Ir1 N1 N2 130.2(4)
N3 Ir1 N1 N2 31.7(4)
O5 Ir1 N1 N2 -145.3(4)
N5 Ir1 N1 N2 -55.6(4)
C1 N1 N2 C3 1.7(6)
Ir1 N1 N2 C3 -177.3(4)
C1 N1 N2 B1 -165.8(5)
Ir1 N1 N2 B1 15.2(7)
N4 B1 N2 C3 128.3(7)
N6 B1 N2 C3 -112.1(7)
N4 B1 N2 N1 -67.6(7)
N6 B1 N2 N1 52.0(7)
C16 Ir1 N3 C6 -43.8(6)
C35 Ir1 N3 C6 45.8(6)
O5 Ir1 N3 C6 -133(3)
N5 Ir1 N3 C6 -135.2(5)
N1 Ir1 N3 C6 142.0(5)
C16 Ir1 N3 N4 132.9(4)
C35 Ir1 N3 N4 -137.5(4)
O5 Ir1 N3 N4 44(3)
N5 Ir1 N3 N4 41.5(4)
N1 Ir1 N3 N4 -41.2(4)
C6 N3 N4 C8 0.9(6)
Ir1 N3 N4 C8 -176.6(4)
C6 N3 N4 B1 -179.3(5)
Ir1 N3 N4 B1 3.2(7)
N2 B1 N4 N3 58.1(7)
N6 B1 N4 N3 -61.2(7)
N2 B1 N4 C8 -122.1(7)
N6 B1 N4 C8 118.6(7)
C16 Ir1 N5 C11 54.1(6)
C35 Ir1 N5 C11 -43(2)
N3 Ir1 N5 C11 146.6(6)
O5 Ir1 N5 C11 -33.3(6)
N1 Ir1 N5 C11 -122.7(6)
C16 Ir1 N5 N6 -138.2(4)
C35 Ir1 N5 N6 124.5(19)
N3 Ir1 N5 N6 -45.7(4)
O5 Ir1 N5 N6 134.4(4)
N1 Ir1 N5 N6 44.9(4)
C11 N5 N6 C13 0.6(7)
Ir1 N5 N6 C13 -170.0(4)
C11 N5 N6 B1 174.8(6)
Ir1 N5 N6 B1 4.2(7)
N2 B1 N6 C13 107.5(8)
N4 B1 N6 C13 -132.7(7)
N2 B1 N6 N5 -65.0(7)
N4 B1 N6 N5 54.8(7)
C16 Ir1 O5 C28 42.6(5)
C35 Ir1 O5 C28 -46.8(5)
N3 Ir1 O5 C28 132(3)
N5 Ir1 O5 C28 134.2(5)
N1 Ir1 O5 C28 -143.1(5)
N2 N1 C1 C2 -1.0(7)
Ir1 N1 C1 C2 177.6(5)
N2 N1 C1 C4 172.6(6)
Ir1 N1 C1 C4 -8.9(10)
N1 C1 C2 C3 0.0(7)
C4 C1 C2 C3 -172.9(6)
N1 N2 C3 C2 -1.7(7)
B1 N2 C3 C2 163.4(6)
N1 N2 C3 C5 178.8(6)
B1 N2 C3 C5 -16.1(11)
C1 C2 C3 N2 1.1(8)
C1 C2 C3 C5 -179.5(7)
N4 N3 C6 C7 -0.2(6)
Ir1 N3 C6 C7 176.8(4)
N4 N3 C6 C9 179.6(6)
Ir1 N3 C6 C9 -3.4(9)
N3 C6 C7 C8 -0.6(7)
C9 C6 C7 C8 179.7(6)
N3 N4 C8 C7 -1.2(7)
B1 N4 C8 C7 179.0(6)
N3 N4 C8 C10 178.2(5)
B1 N4 C8 C10 -1.6(10)
C6 C7 C8 N4 1.1(7)
C6 C7 C8 C10 -178.3(7)
N6 N5 C11 C12 -1.0(7)
Ir1 N5 C11 C12 167.5(5)
N6 N5 C11 C14 179.9(6)
Ir1 N5 C11 C14 -11.6(10)
N5 C11 C12 C13 1.0(8)
C14 C11 C12 C13 -179.9(7)
N5 N6 C13 C12 0.0(7)
B1 N6 C13 C12 -173.1(7)
N5 N6 C13 C15 178.8(6)
B1 N6 C13 C15 5.7(12)
C11 C12 C13 N6 -0.6(8)
C11 C12 C13 C15 -179.3(8)
C35 Ir1 C16 C21 -140.6(5)
N3 Ir1 C16 C21 -42.1(5)
O5 Ir1 C16 C21 134.8(5)
N5 Ir1 C16 C21 45.3(5)
N1 Ir1 C16 C21 74(2)
C35 Ir1 C16 C17 46.7(5)
N3 Ir1 C16 C17 145.2(4)
O5 Ir1 C16 C17 -37.8(4)
N5 Ir1 C16 C17 -127.4(5)
N1 Ir1 C16 C17 -98.7(18)
C21 C16 C17 C18 -4.5(9)
Ir1 C16 C17 C18 168.5(5)
C21 C16 C17 C22 -179.2(5)
Ir1 C16 C17 C22 -6.2(7)
C16 C17 C18 C19 4.0(10)
C22 C17 C18 C19 178.4(6)
C17 C18 C19 C20 -1.3(11)
C18 C19 C20 C21 -0.7(11)
C17 C16 C21 C20 2.5(9)
Ir1 C16 C21 C20 -170.2(5)
C19 C20 C21 C16 0.1(10)
C18 C17 C22 C23 4.9(8)
C16 C17 C22 C23 179.4(5)
C18 C17 C22 C34 133.7(6)
C16 C17 C22 C34 -51.7(7)
C18 C17 C22 C28 -112.9(7)
C16 C17 C22 C28 61.7(6)
C24 O1 C23 O2 -2.4(11)
C24 O1 C23 C22 -176.6(6)
C34 C22 C23 O2 130.9(7)
C28 C22 C23 O2 13.6(9)
C17 C22 C23 O2 -101.5(8)
C34 C22 C23 O1 -54.8(8)
C28 C22 C23 O1 -172.1(5)
C17 C22 C23 O1 72.8(6)
C23 O1 C24 C27 -59.7(8)
C23 O1 C24 C25 178.8(7)
C23 O1 C24 C26 65.3(8)
Ir1 O5 C28 C29 -179.2(5)
Ir1 O5 C28 C22 2.5(8)
C23 C22 C28 O5 -179.0(6)
C34 C22 C28 O5 57.5(7)
C17 C22 C28 O5 -61.4(7)
C23 C22 C28 C29 3.0(9)
C34 C22 C28 C29 -120.6(7)
C17 C22 C28 C29 120.5(7)
C30 O4 C29 O3 5.3(12)
C30 O4 C29 C28 177.7(6)
O5 C28 C29 O3 79.8(10)
C22 C28 C29 O3 -102.1(9)
O5 C28 C29 O4 -93.0(7)
C22 C28 C29 O4 85.2(8)
C29 O4 C30 C31 -62.3(12)
C29 O4 C30 C32 63.0(11)
C29 O4 C30 C33 -179.2(8)
C23 C22 C34 C35 -179.9(6)
C28 C22 C34 C35 -59.8(7)
C17 C22 C34 C35 54.2(8)
C23 C22 C34 C36 -15.7(8)
C28 C22 C34 C36 104.4(6)
C17 C22 C34 C36 -141.6(5)
C36 C34 C35 C41 4.2(9)
C22 C34 C35 C41 166.9(6)
C36 C34 C35 Ir1 -159.4(5)
C22 C34 C35 Ir1 3.3(8)
C16 Ir1 C35 C34 -45.9(5)
N3 Ir1 C35 C34 -138.4(5)
O5 Ir1 C35 C34 41.5(5)
N5 Ir1 C35 C34 51(2)
N1 Ir1 C35 C34 130.3(5)
C16 Ir1 C35 C41 149.9(5)
N3 Ir1 C35 C41 57.5(5)
O5 Ir1 C35 C41 -122.6(5)
N5 Ir1 C35 C41 -112.6(19)
N1 Ir1 C35 C41 -33.8(5)
C37 O7 C36 O6 -7.3(9)
C37 O7 C36 C34 170.8(5)
C35 C34 C36 O6 128.0(7)
C22 C34 C36 O6 -35.4(9)
C35 C34 C36 O7 -50.2(8)
C22 C34 C36 O7 146.4(5)
C36 O7 C37 C39 -60.2(8)
C36 O7 C37 C38 -178.1(6)
C36 O7 C37 C40 64.1(8)
C42 O9 C41 O8 -13.5(8)
C42 O9 C41 C35 161.9(5)
C34 C35 C41 O8 -66.3(8)
Ir1 C35 C41 O8 97.4(6)
C34 C35 C41 O9 118.2(6)
Ir1 C35 C41 O9 -78.1(5)
C41 O9 C42 C44 179.3(5)
C41 O9 C42 C43 -64.4(7)
C41 O9 C42 C45 59.1(8)
